data_7061759
loop_
_publ_author_name
'Wang, Jing'
'Li, Zenghui'
'You, Gaoqiang'
'Xu, Liang'
'Gao, Pin'
'Rao, Bin'

_publ_section_title
;
 Regioselective transformation of 3-phosphoryl benzyne intermediates to
 diverse phosphorus-substituted arenes
;
_journal_issue 35
_journal_name_full 'New Journal of Chemistry'
_journal_page_first 17049
_journal_page_last 17054
_journal_paper_doi 10.1039/D2NJ03638J
_journal_volume 46
_journal_year 2022
_chemical_formula_sum 'C22 H22 F3 O4 P S Si'
_chemical_formula_weight 498.51
_space_group_crystal_system monoclinic
_space_group_IT_number 14
_space_group_name_Hall '-P 2yn'
_space_group_name_H-M_alt 'P 1 21/n 1'
_atom_sites_solution_hydrogens geom
_audit_creation_method SHELXL-2014/7
_audit_update_record
;
2022-03-02 deposited with the CCDC.	2022-08-11 downloaded from the CCDC.
;
_cell_angle_alpha 90
_cell_angle_beta 109.9660(10)
_cell_angle_gamma 90
_cell_formula_units_Z 4
_cell_length_a 12.4427(3)
_cell_length_b 11.9566(2)
_cell_length_c 17.3148(4)
_cell_measurement_reflns_used 9945
_cell_measurement_temperature 150(2)
_cell_measurement_theta_max 26.37
_cell_measurement_theta_min 2.44
_cell_volume 2421.14(9)
_computing_structure_refinement 'SHELXL-2014/7 (Sheldrick, 2014)'
_diffrn_ambient_temperature 150(2)
_diffrn_measured_fraction_theta_full 0.998
_diffrn_measured_fraction_theta_max 0.998
_diffrn_measurement_device_type 'Bruker APEX-II CCD'
_diffrn_radiation_type MoK\a
_diffrn_radiation_wavelength 0.71073
_diffrn_reflns_av_R_equivalents 0.0551
_diffrn_reflns_av_unetI/netI 0.0251
_diffrn_reflns_Laue_measured_fraction_full 0.998
_diffrn_reflns_Laue_measured_fraction_max 0.998
_diffrn_reflns_limit_h_max 15
_diffrn_reflns_limit_h_min -15
_diffrn_reflns_limit_k_max 13
_diffrn_reflns_limit_k_min -14
_diffrn_reflns_limit_l_max 21
_diffrn_reflns_limit_l_min -21
_diffrn_reflns_number 47013
_diffrn_reflns_point_group_measured_fraction_full 0.998
_diffrn_reflns_point_group_measured_fraction_max 0.998
_diffrn_reflns_theta_full 25.242
_diffrn_reflns_theta_max 26.380
_diffrn_reflns_theta_min 2.114
_exptl_absorpt_coefficient_mu 0.298
_exptl_crystal_colour colorless
_exptl_crystal_density_diffrn 1.368
_exptl_crystal_description block
_exptl_crystal_F_000 1032
_exptl_crystal_size_max 0.090
_exptl_crystal_size_mid 0.070
_exptl_crystal_size_min 0.070
_refine_diff_density_max 0.286
_refine_diff_density_min -0.314
_refine_diff_density_rms 0.048
_refine_ls_extinction_method none
_refine_ls_goodness_of_fit_ref 1.052
_refine_ls_hydrogen_treatment constr
_refine_ls_matrix_type full
_refine_ls_number_parameters 305
_refine_ls_number_reflns 4954
_refine_ls_number_restraints 0
_refine_ls_restrained_S_all 1.052
_refine_ls_R_factor_all 0.0530
_refine_ls_R_factor_gt 0.0412
_refine_ls_shift/su_max 0.001
_refine_ls_shift/su_mean 0.000
_refine_ls_structure_factor_coef Fsqd
_refine_ls_weighting_details 'w=1/[\s^2^(Fo^2^)+(0.0594P)^2^+0.7517P] where P=(Fo^2^+2Fc^2^)/3'
_refine_ls_weighting_scheme calc
_refine_ls_wR_factor_gt 0.1123
_refine_ls_wR_factor_ref 0.1169
_reflns_Friedel_coverage 0.000
_reflns_number_gt 4026
_reflns_number_total 4954
_reflns_threshold_expression 'I > 2\s(I)'
_cod_data_source_file d2nj03638j2.cif
_cod_data_source_block 1
_cod_depositor_comments 'Adding full bibliography for 7061758--7061760.cif.'
_cod_original_sg_symbol_H-M 'P 21/n'
_cod_database_code 7061759
_shelx_shelxl_version_number 2014/7
_shelx_space_group_comment
;
The symmetry employed for this shelxl refinement is uniquely defined
by the following loop, which should always be used as a source of
symmetry information in preference to the above space-group names.
They are only intended as comments.
;
_shelx_estimated_absorpt_t_min 0.974
_shelx_estimated_absorpt_t_max 0.979

loop_
_space_group_symop_operation_xyz
'x, y, z'
'-x+1/2, y+1/2, -z+1/2'
'-x, -y, -z'
'x-1/2, -y-1/2, z-1/2'

loop_
_atom_site_label
_atom_site_type_symbol
_atom_site_fract_x
_atom_site_fract_y
_atom_site_fract_z
_atom_site_U_iso_or_equiv
_atom_site_adp_type
_atom_site_occupancy
_atom_site_site_symmetry_order
_atom_site_calc_flag
_atom_site_refinement_flags_posn
_atom_site_refinement_flags_adp
_atom_site_refinement_flags_occupancy
_atom_site_disorder_assembly
_atom_site_disorder_group
P1 P 0.16796(4) 0.64048(4) 0.72376(3) 0.04263(14) Uani 1 1 d . . . . .
S1 S 0.32585(5) 0.64551(5) 0.56974(3) 0.05441(16) Uani 1 1 d . . . . .
Si1 Si 0.63860(5) 0.62035(6) 0.73657(4) 0.05943(18) Uani 1 1 d . . . . .
O2 O 0.36472(10) 0.58849(10) 0.65638(7) 0.0443(3) Uani 1 1 d . . . . .
O1 O 0.15641(12) 0.53177(12) 0.68141(10) 0.0596(4) Uani 1 1 d . . . . .
F2 F 0.2214(3) 0.5410(3) 0.43406(12) 0.0805(7) Uani 0.807(6) 1 d . . P A 1
O4 O 0.24458(19) 0.73047(15) 0.56256(11) 0.0907(6) Uani 1 1 d . . . . .
C1 C 0.31479(14) 0.69278(14) 0.75990(11) 0.0412(4) Uani 1 1 d . . . . .
C2 C 0.39888(15) 0.65847(14) 0.72838(11) 0.0403(4) Uani 1 1 d . . . . .
C10 C 0.13026(15) 0.62911(15) 0.81569(12) 0.0450(4) Uani 1 1 d . . . . .
C16 C 0.07860(15) 0.74953(16) 0.66318(11) 0.0442(4) Uani 1 1 d . . . . .
C3 C 0.51444(16) 0.68131(17) 0.76381(12) 0.0485(4) Uani 1 1 d . . . . .
O3 O 0.41884(18) 0.6649(2) 0.54373(12) 0.1076(8) Uani 1 1 d . . . . .
C6 C 0.35051(17) 0.76247(17) 0.82819(13) 0.0542(5) Uani 1 1 d . . . . .
H6 H 0.2962 0.7886 0.8515 0.065 Uiso 1 1 calc R U . . .
C15 C 0.08851(17) 0.71767(18) 0.84892(13) 0.0531(5) Uani 1 1 d . . . . .
H15 H 0.0771 0.7886 0.8227 0.064 Uiso 1 1 calc R U . . .
C21 C 0.10689(18) 0.86248(17) 0.67051(13) 0.0540(5) Uani 1 1 d . . . . .
H21 H 0.1768 0.8864 0.7102 0.065 Uiso 1 1 calc R U . . .
C14 C 0.06353(19) 0.7029(2) 0.92001(14) 0.0607(5) Uani 1 1 d . . . . .
H14 H 0.0346 0.7637 0.9423 0.073 Uiso 1 1 calc R U . . .
C11 C 0.14411(19) 0.52608(19) 0.85474(15) 0.0621(6) Uani 1 1 d . . . . .
H11 H 0.1707 0.4641 0.8320 0.075 Uiso 1 1 calc R U . . .
C17 C -0.02526(18) 0.7173(2) 0.60626(14) 0.0643(6) Uani 1 1 d . . . . .
H17 H -0.0461 0.6405 0.6010 0.077 Uiso 1 1 calc R U . . .
C13 C 0.0801(2) 0.6013(2) 0.95867(15) 0.0666(6) Uani 1 1 d . . . . .
H13 H 0.0642 0.5922 1.0082 0.080 Uiso 1 1 calc R U . . .
F3 F 0.1426(3) 0.5214(3) 0.51829(15) 0.1274(16) Uani 0.807(6) 1 d . . P A 1
C4 C 0.54299(18) 0.7518(2) 0.83276(15) 0.0642(6) Uani 1 1 d . . . . .
H4 H 0.6210 0.7708 0.8597 0.077 Uiso 1 1 calc R U . . .
C19 C -0.0689(2) 0.9061(2) 0.56351(14) 0.0707(7) Uani 1 1 d . . . . .
H19 H -0.1191 0.9595 0.5288 0.085 Uiso 1 1 calc R U . . .
C20 C 0.0336(2) 0.9401(2) 0.62015(14) 0.0643(6) Uani 1 1 d . . . . .
H20 H 0.0539 1.0170 0.6246 0.077 Uiso 1 1 calc R U . . .
F1 F 0.2951(4) 0.43435(19) 0.53484(19) 0.158(3) Uani 0.807(6) 1 d . . P A 1
C5 C 0.46281(19) 0.7942(2) 0.86261(15) 0.0678(6) Uani 1 1 d . . . . .
H5 H 0.4849 0.8456 0.9071 0.081 Uiso 1 1 calc R U . . .
C12 C 0.1198(2) 0.5126(2) 0.92576(17) 0.0726(7) Uani 1 1 d . . . . .
H12 H 0.1305 0.4417 0.9522 0.087 Uiso 1 1 calc R U . . .
C18 C -0.0984(2) 0.7955(3) 0.55735(16) 0.0786(7) Uani 1 1 d . . . . .
H18 H -0.1699 0.7725 0.5191 0.094 Uiso 1 1 calc R U . . .
C22 C 0.2486(3) 0.5256(2) 0.51132(15) 0.0825(8) Uani 1 1 d . . . . .
C9 C 0.6048(2) 0.4791(2) 0.6901(2) 0.0867(8) Uani 1 1 d . . . . .
H9A H 0.6755 0.4423 0.6908 0.130 Uiso 1 1 calc R U . . .
H9B H 0.5527 0.4860 0.6332 0.130 Uiso 1 1 calc R U . . .
H9C H 0.5682 0.4345 0.7216 0.130 Uiso 1 1 calc R U . . .
C7 C 0.7588(2) 0.6043(4) 0.8357(2) 0.1067(11) Uani 1 1 d . . . . .
H7A H 0.7347 0.5562 0.8727 0.160 Uiso 1 1 calc R U . . .
H7B H 0.7807 0.6779 0.8611 0.160 Uiso 1 1 calc R U . . .
H7C H 0.8244 0.5702 0.8256 0.160 Uiso 1 1 calc R U . . .
C8 C 0.6818(3) 0.7192(3) 0.6704(2) 0.1020(10) Uani 1 1 d . . . . .
H8A H 0.6898 0.7943 0.6943 0.153 Uiso 1 1 calc R U . . .
H8B H 0.6235 0.7202 0.6155 0.153 Uiso 1 1 calc R U . . .
H8C H 0.7551 0.6954 0.6664 0.153 Uiso 1 1 calc R U . . .
F3B F 0.2141(8) 0.4599(8) 0.5397(5) 0.064(3) Uiso 0.193(6) 1 d . . P A 2
F1B F 0.3670(8) 0.4659(9) 0.5127(6) 0.085(3) Uiso 0.193(6) 1 d . . P A 2
F2B F 0.2564(12) 0.5738(12) 0.4337(9) 0.096(5) Uiso 0.193(6) 1 d . . P A 2

loop_
_atom_site_aniso_label
_atom_site_aniso_U_11
_atom_site_aniso_U_22
_atom_site_aniso_U_33
_atom_site_aniso_U_23
_atom_site_aniso_U_13
_atom_site_aniso_U_12
P1 0.0411(2) 0.0391(3) 0.0491(3) -0.0086(2) 0.0171(2) -0.00617(18)
S1 0.0655(3) 0.0559(3) 0.0432(3) 0.0021(2) 0.0204(2) -0.0016(2)
Si1 0.0404(3) 0.0715(4) 0.0699(4) -0.0049(3) 0.0234(3) -0.0055(3)
O2 0.0486(7) 0.0449(7) 0.0384(6) -0.0037(5) 0.0137(5) -0.0004(5)
O1 0.0634(9) 0.0469(8) 0.0741(10) -0.0211(7) 0.0307(7) -0.0144(6)
F2 0.0981(17) 0.0958(17) 0.0379(9) -0.0105(10) 0.0106(10) -0.0086(15)
O4 0.1346(17) 0.0709(11) 0.0678(11) 0.0169(9) 0.0358(11) 0.0452(11)
C1 0.0396(9) 0.0378(9) 0.0451(9) -0.0041(7) 0.0130(7) -0.0018(7)
C2 0.0434(9) 0.0374(9) 0.0390(9) -0.0026(7) 0.0127(7) -0.0028(7)
C10 0.0403(9) 0.0435(10) 0.0528(11) -0.0002(8) 0.0179(8) -0.0024(7)
C16 0.0396(9) 0.0512(10) 0.0420(9) -0.0061(8) 0.0140(7) -0.0063(8)
C3 0.0417(9) 0.0490(10) 0.0549(11) -0.0044(9) 0.0165(8) -0.0065(8)
O3 0.0890(14) 0.174(2) 0.0721(12) 0.0190(13) 0.0430(11) -0.0226(14)
C6 0.0489(10) 0.0538(12) 0.0599(12) -0.0188(10) 0.0188(9) -0.0043(9)
C15 0.0566(11) 0.0488(11) 0.0585(12) -0.0008(9) 0.0258(10) 0.0012(9)
C21 0.0498(11) 0.0528(11) 0.0528(11) -0.0009(9) 0.0090(9) -0.0051(9)
C14 0.0615(12) 0.0645(14) 0.0645(13) -0.0120(11) 0.0325(11) -0.0077(10)
C11 0.0671(13) 0.0504(12) 0.0781(15) 0.0074(11) 0.0367(12) 0.0050(10)
C17 0.0502(11) 0.0710(14) 0.0606(13) -0.0073(11) 0.0047(10) -0.0129(10)
C13 0.0646(13) 0.0806(16) 0.0610(13) 0.0041(12) 0.0297(11) -0.0157(12)
F3 0.096(2) 0.197(4) 0.0847(16) -0.0355(18) 0.0250(14) -0.062(2)
C4 0.0446(11) 0.0681(14) 0.0742(15) -0.0229(12) 0.0132(10) -0.0137(10)
C19 0.0648(14) 0.0863(18) 0.0545(13) 0.0093(12) 0.0121(11) 0.0166(13)
C20 0.0716(14) 0.0576(13) 0.0587(13) 0.0040(11) 0.0159(11) 0.0042(11)
F1 0.221(5) 0.0503(13) 0.113(2) -0.0199(13) -0.058(3) 0.0319(19)
C5 0.0579(12) 0.0683(15) 0.0719(15) -0.0321(12) 0.0151(11) -0.0125(11)
C12 0.0812(16) 0.0630(14) 0.0822(17) 0.0202(13) 0.0389(14) 0.0015(12)
C18 0.0505(12) 0.102(2) 0.0645(15) -0.0019(14) -0.0045(11) -0.0052(13)
C22 0.116(2) 0.0703(17) 0.0424(12) -0.0011(12) 0.0031(14) -0.0013(16)
C9 0.0665(15) 0.0762(18) 0.125(2) -0.0195(17) 0.0421(16) 0.0058(13)
C7 0.0492(14) 0.158(3) 0.100(2) -0.003(2) 0.0096(14) 0.0183(17)
C8 0.090(2) 0.119(3) 0.117(3) 0.002(2) 0.0609(19) -0.0282(19)

loop_
_atom_type_symbol
_atom_type_description
_atom_type_scat_dispersion_real
_atom_type_scat_dispersion_imag
_atom_type_scat_source
C C 0.0033 0.0016 'International Tables Vol C Tables 4.2.6.8 and 6.1.1.4'
H H 0.0000 0.0000 'International Tables Vol C Tables 4.2.6.8 and 6.1.1.4'
F F 0.0171 0.0103 'International Tables Vol C Tables 4.2.6.8 and 6.1.1.4'
O O 0.0106 0.0060 'International Tables Vol C Tables 4.2.6.8 and 6.1.1.4'
P P 0.1023 0.0942 'International Tables Vol C Tables 4.2.6.8 and 6.1.1.4'
S S 0.1246 0.1234 'International Tables Vol C Tables 4.2.6.8 and 6.1.1.4'
Si Si 0.0817 0.0704 'International Tables Vol C Tables 4.2.6.8 and 6.1.1.4'

loop_
_geom_angle_atom_site_label_1
_geom_angle_atom_site_label_2
_geom_angle_atom_site_label_3
_geom_angle
_geom_angle_site_symmetry_1
_geom_angle_site_symmetry_3
_geom_angle_publ_flag
O1 P1 C16 114.37(9) . . ?
O1 P1 C10 111.11(9) . . ?
C16 P1 C10 105.81(9) . . ?
O1 P1 C1 112.84(8) . . ?
C16 P1 C1 107.34(8) . . ?
C10 P1 C1 104.68(9) . . ?
O3 S1 O4 120.04(15) . . ?
O3 S1 O2 111.24(11) . . ?
O4 S1 O2 112.08(9) . . ?
O3 S1 C22 106.79(16) . . ?
O4 S1 C22 106.91(15) . . ?
O2 S1 C22 96.94(10) . . ?
C8 Si1 C9 112.56(16) . . ?
C8 Si1 C7 108.97(16) . . ?
C9 Si1 C7 107.32(16) . . ?
C8 Si1 C3 109.91(13) . . ?
C9 Si1 C3 111.83(10) . . ?
C7 Si1 C3 105.96(12) . . ?
C2 O2 S1 118.66(11) . . ?
C6 C1 C2 116.36(16) . . ?
C6 C1 P1 119.24(14) . . ?
C2 C1 P1 124.08(13) . . ?
C3 C2 C1 124.91(17) . . ?
C3 C2 O2 116.95(15) . . ?
C1 C2 O2 118.03(15) . . ?
C11 C10 C15 118.50(19) . . ?
C11 C10 P1 117.93(15) . . ?
C15 C10 P1 123.57(15) . . ?
C17 C16 C21 118.75(19) . . ?
C17 C16 P1 116.95(16) . . ?
C21 C16 P1 124.31(14) . . ?
C2 C3 C4 114.71(18) . . ?
C2 C3 Si1 128.43(15) . . ?
C4 C3 Si1 116.64(14) . . ?
C5 C6 C1 121.18(19) . . ?
C5 C6 H6 119.4 . . ?
C1 C6 H6 119.4 . . ?
C14 C15 C10 120.1(2) . . ?
C14 C15 H15 119.9 . . ?
C10 C15 H15 119.9 . . ?
C20 C21 C16 120.2(2) . . ?
C20 C21 H21 119.9 . . ?
C16 C21 H21 119.9 . . ?
C13 C14 C15 120.5(2) . . ?
C13 C14 H14 119.7 . . ?
C15 C14 H14 119.7 . . ?
C12 C11 C10 120.8(2) . . ?
C12 C11 H11 119.6 . . ?
C10 C11 H11 119.6 . . ?
C18 C17 C16 120.6(2) . . ?
C18 C17 H17 119.7 . . ?
C16 C17 H17 119.7 . . ?
C14 C13 C12 119.9(2) . . ?
C14 C13 H13 120.0 . . ?
C12 C13 H13 120.0 . . ?
C5 C4 C3 122.56(19) . . ?
C5 C4 H4 118.7 . . ?
C3 C4 H4 118.7 . . ?
C18 C19 C20 120.0(2) . . ?
C18 C19 H19 120.0 . . ?
C20 C19 H19 120.0 . . ?
C19 C20 C21 120.1(2) . . ?
C19 C20 H20 119.9 . . ?
C21 C20 H20 119.9 . . ?
C4 C5 C6 120.0(2) . . ?
C4 C5 H5 120.0 . . ?
C6 C5 H5 120.0 . . ?
C11 C12 C13 120.1(2) . . ?
C11 C12 H12 120.0 . . ?
C13 C12 H12 120.0 . . ?
C19 C18 C17 120.4(2) . . ?
C19 C18 H18 119.8 . . ?
C17 C18 H18 119.8 . . ?
F1 C22 F2 113.5(3) . . ?
F1 C22 F3 107.2(4) . . ?
F2 C22 F3 100.3(3) . . ?
F3B C22 F2B 147.1(8) . . ?
F3B C22 F1B 99.8(7) . . ?
F2B C22 F1B 81.2(7) . . ?
F3B C22 S1 122.0(5) . . ?
F1 C22 S1 114.3(2) . . ?
F2 C22 S1 111.6(3) . . ?
F3 C22 S1 108.7(2) . . ?
F2B C22 S1 90.7(6) . . ?
F1B C22 S1 92.0(4) . . ?
Si1 C9 H9A 109.5 . . ?
Si1 C9 H9B 109.5 . . ?
H9A C9 H9B 109.5 . . ?
Si1 C9 H9C 109.5 . . ?
H9A C9 H9C 109.5 . . ?
H9B C9 H9C 109.5 . . ?
Si1 C7 H7A 109.5 . . ?
Si1 C7 H7B 109.5 . . ?
H7A C7 H7B 109.5 . . ?
Si1 C7 H7C 109.5 . . ?
H7A C7 H7C 109.5 . . ?
H7B C7 H7C 109.5 . . ?
Si1 C8 H8A 109.5 . . ?
Si1 C8 H8B 109.5 . . ?
H8A C8 H8B 109.5 . . ?
Si1 C8 H8C 109.5 . . ?
H8A C8 H8C 109.5 . . ?
H8B C8 H8C 109.5 . . ?

loop_
_geom_bond_atom_site_label_1
_geom_bond_atom_site_label_2
_geom_bond_distance
_geom_bond_site_symmetry_2
_geom_bond_publ_flag
P1 O1 1.4750(14) . ?
P1 C16 1.800(2) . ?
P1 C10 1.812(2) . ?
P1 C1 1.8274(18) . ?
S1 O3 1.3969(19) . ?
S1 O4 1.4086(18) . ?
S1 O2 1.5664(13) . ?
S1 C22 1.827(3) . ?
Si1 C8 1.849(3) . ?
Si1 C9 1.856(3) . ?
Si1 C7 1.863(3) . ?
Si1 C3 1.907(2) . ?
O2 C2 1.440(2) . ?
F2 C22 1.276(3) . ?
C1 C6 1.390(3) . ?
C1 C2 1.397(2) . ?
C2 C3 1.384(2) . ?
C10 C11 1.387(3) . ?
C10 C15 1.388(3) . ?
C16 C17 1.386(3) . ?
C16 C21 1.390(3) . ?
C3 C4 1.404(3) . ?
C6 C5 1.372(3) . ?
C6 H6 0.9500 . ?
C15 C14 1.380(3) . ?
C15 H15 0.9500 . ?
C21 C20 1.382(3) . ?
C21 H21 0.9500 . ?
C14 C13 1.368(3) . ?
C14 H14 0.9500 . ?
C11 C12 1.372(3) . ?
C11 H11 0.9500 . ?
C17 C18 1.376(4) . ?
C17 H17 0.9500 . ?
C13 C12 1.374(4) . ?
C13 H13 0.9500 . ?
F3 C22 1.366(4) . ?
C4 C5 1.368(3) . ?
C4 H4 0.9500 . ?
C19 C18 1.367(4) . ?
C19 C20 1.378(3) . ?
C19 H19 0.9500 . ?
C20 H20 0.9500 . ?
F1 C22 1.237(3) . ?
C5 H5 0.9500 . ?
C12 H12 0.9500 . ?
C18 H18 0.9500 . ?
C22 F3B 1.090(9) . ?
C22 F2B 1.495(15) . ?
C22 F1B 1.630(10) . ?
C9 H9A 0.9800 . ?
C9 H9B 0.9800 . ?
C9 H9C 0.9800 . ?
C7 H7A 0.9800 . ?
C7 H7B 0.9800 . ?
C7 H7C 0.9800 . ?
C8 H8A 0.9800 . ?
C8 H8B 0.9800 . ?
C8 H8C 0.9800 . ?
